data_2212428
loop_
_publ_author_name
'Butt, M. Saeed'
'Akhter, Zareen'
'Bolte, Michael'
'Siddiqui, Humaira M.'
'Ehsan Shamsi'

_publ_section_title
;
 4-Nitro-<i>N</i>-[4-(4-nitrophenoxy)phenyl]benzamide
;
_journal_coeditor_code YM2044
_journal_issue 2
_journal_name_full 'Acta Crystallographica Section E'
_journal_page_first o476
_journal_page_last o478
_journal_paper_doi 10.1107/S160053680605344X
_journal_volume 63
_journal_year 2007
_chemical_formula_iupac 'C19 H13 N3 O6'
_chemical_formula_moiety 'C19 H13 N3 O6'
_chemical_formula_sum 'C19 H13 N3 O6'
_chemical_formula_weight 379.32
_chemical_melting_point 218
_chemical_name_systematic
;
4-Nitro-N-[4-(4-nitrophenoxy)phenyl]benzamide
;
_space_group_IT_number 19
_symmetry_cell_setting orthorhombic
_symmetry_space_group_name_Hall 'P 2ac 2ab'
_symmetry_space_group_name_H-M 'P 21 21 21'
_atom_sites_solution_hydrogens geom
_atom_sites_solution_primary direct
_atom_sites_solution_secondary difmap
_audit_creation_method SHELXL97
_cell_angle_alpha 90.00
_cell_angle_beta 90.00
_cell_angle_gamma 90.00
_cell_formula_units_Z 4
_cell_length_a 5.0815(2)
_cell_length_b 13.5782(8)
_cell_length_c 24.3279(12)
_cell_measurement_reflns_used 19637
_cell_measurement_temperature 173(2)
_cell_measurement_theta_max 27.9
_cell_measurement_theta_min 2.3
_cell_volume 1678.57(14)
_computing_cell_refinement X-AREA
_computing_data_collection 'X-AREA (Stoe & Cie, 2001)'
_computing_data_reduction X-AREA
_computing_molecular_graphics 'XP in SHELXTL-Plus (Sheldrick, 1991)'
_computing_publication_material SHELXL97
_computing_structure_refinement 'SHELXL97 (Sheldrick, 1997)'
_computing_structure_solution 'SHELXS97 (Sheldrick, 1990)'
_diffrn_ambient_temperature 173(2)
_diffrn_measured_fraction_theta_full 0.99
_diffrn_measured_fraction_theta_max 0.99
_diffrn_measurement_device_type 'Stoe IPDSII two-circle'
_diffrn_measurement_method \w
_diffrn_radiation_monochromator graphite
_diffrn_radiation_source 'fine-focus sealed tube'
_diffrn_radiation_type MoK\a
_diffrn_radiation_wavelength 0.71073
_diffrn_reflns_av_R_equivalents 0.0546
_diffrn_reflns_av_sigmaI/netI 0.0226
_diffrn_reflns_limit_h_max 6
_diffrn_reflns_limit_h_min -6
_diffrn_reflns_limit_k_max 17
_diffrn_reflns_limit_k_min -17
_diffrn_reflns_limit_l_max 31
_diffrn_reflns_limit_l_min -31
_diffrn_reflns_number 19554
_diffrn_reflns_theta_full 25.0
_diffrn_reflns_theta_max 27.5
_diffrn_reflns_theta_min 2.2
_diffrn_standards_number 0
_exptl_absorpt_coefficient_mu 0.114
_exptl_absorpt_correction_type none
_exptl_crystal_colour 'light brown'
_exptl_crystal_density_diffrn 1.501
_exptl_crystal_density_method 'not measured'
_exptl_crystal_description rod
_exptl_crystal_F_000 784
_exptl_crystal_size_max 0.38
_exptl_crystal_size_mid 0.18
_exptl_crystal_size_min 0.14
_refine_diff_density_max 0.20
_refine_diff_density_min -0.14
_refine_ls_abs_structure_details 'Flack (1983), Friedel pair number ?'
_refine_ls_abs_structure_Flack 1.4(9)
_refine_ls_extinction_coef 0.047(4)
_refine_ls_extinction_expression Fc^*^=kFc[1+0.001xFc^2^\l^3^/sin(2\q)]^-1/4^
_refine_ls_extinction_method SHELXL97
_refine_ls_goodness_of_fit_ref 1.06
_refine_ls_hydrogen_treatment mixed
_refine_ls_matrix_type full
_refine_ls_number_parameters 258
_refine_ls_number_reflns 2264
_refine_ls_number_restraints 0
_refine_ls_restrained_S_all 1.06
_refine_ls_R_factor_all 0.030
_refine_ls_R_factor_gt 0.029
_refine_ls_shift/su_max <0.001
_refine_ls_shift/su_mean 0.000
_refine_ls_structure_factor_coef Fsqd
_refine_ls_weighting_details 'calc w=1/[\s^2^(Fo^2^)+(0.0528P)^2^+0.1513P] where P=(Fo^2^+2Fc^2^)/3'
_refine_ls_weighting_scheme calc
_refine_ls_wR_factor_gt 0.078
_refine_ls_wR_factor_ref 0.079
_reflns_number_gt 2180
_reflns_number_total 2264
_reflns_threshold_expression I>2\s(I)
_cod_data_source_file ym2044.cif
_cod_data_source_block I
_cod_database_code 2212428
_cod_database_fobs_code 2212428

loop_
_symmetry_equiv_pos_as_xyz
'x, y, z'
'-x+1/2, -y, z+1/2'
'-x, y+1/2, -z+1/2'
'x+1/2, -y+1/2, -z'

loop_
_atom_site_type_symbol
_atom_site_label
_atom_site_fract_x
_atom_site_fract_y
_atom_site_fract_z
_atom_site_U_iso_or_equiv
_atom_site_adp_type
_atom_site_calc_flag
_atom_site_refinement_flags
_atom_site_occupancy
N N1 0.5383(3) 0.50065(11) 0.32605(5) 0.0382(3) Uani d . 1
O O11 0.3305(3) 0.54604(14) 0.32297(6) 0.0634(5) Uani d . 1
O O12 0.6715(4) 0.47690(10) 0.28625(4) 0.0510(4) Uani d . 1
C C1 0.8533(3) 0.36481(10) 0.53873(6) 0.0249(3) Uani d . 1
O O1 1.0812(2) 0.33727(9) 0.54683(4) 0.0336(3) Uani d . 1
N N2 0.6592(3) 0.36170(10) 0.57693(5) 0.0268(3) Uani d . 1
H H2 0.507(5) 0.3762(17) 0.5662(9) 0.046(6) Uiso d . 1
O O2 0.7498(3) 0.28587(10) 0.80199(4) 0.0391(3) Uani d . 1
N N3 -0.0228(3) 0.10357(9) 0.92925(5) 0.0321(3) Uani d . 1
O O31 -0.1695(3) 0.04335(9) 0.90759(5) 0.0447(3) Uani d . 1
O O32 -0.0415(3) 0.12776(10) 0.97780(5) 0.0455(3) Uani d . 1
C C11 0.6300(3) 0.47200(11) 0.38129(6) 0.0292(3) Uani d . 1
C C12 0.8459(3) 0.41023(11) 0.38582(5) 0.0303(3) Uani d . 1
H H12 0.9429 0.3909 0.3542 0.036 Uiso calc R 1
C C13 0.9163(3) 0.37747(10) 0.43768(6) 0.0281(3) Uani d . 1
H H13 1.0645 0.3355 0.4420 0.034 Uiso calc R 1
C C14 0.7707(3) 0.40576(10) 0.48373(5) 0.0242(3) Uani d . 1
C C15 0.5611(3) 0.47130(11) 0.47812(6) 0.0283(3) Uani d . 1
H H15 0.4677 0.4931 0.5097 0.034 Uiso calc R 1
C C16 0.4890(3) 0.50474(11) 0.42628(6) 0.0311(3) Uani d . 1
H H16 0.3460 0.5491 0.4219 0.037 Uiso calc R 1
C C21 0.6845(3) 0.33624(10) 0.63336(5) 0.0247(3) Uani d . 1
C C22 0.8846(3) 0.27623(12) 0.65337(6) 0.0327(3) Uani d . 1
H H22 1.0108 0.2489 0.6289 0.039 Uiso calc R 1
C C23 0.8987(3) 0.25635(12) 0.70980(6) 0.0350(3) Uani d . 1
H H23 1.0347 0.2155 0.7239 0.042 Uiso calc R 1
C C24 0.7140(3) 0.29648(12) 0.74487(6) 0.0306(3) Uani d . 1
C C25 0.5098(3) 0.35383(12) 0.72519(6) 0.0341(3) Uani d . 1
H H25 0.3810 0.3794 0.7496 0.041 Uiso calc R 1
C C26 0.4950(3) 0.37369(11) 0.66923(6) 0.0315(3) Uani d . 1
H H26 0.3553 0.4129 0.6553 0.038 Uiso calc R 1
C C31 0.5567(3) 0.23850(11) 0.83140(5) 0.0296(3) Uani d . 1
C C32 0.5257(4) 0.26777(12) 0.88616(6) 0.0346(3) Uani d . 1
H H32 0.6331 0.3185 0.9010 0.042 Uiso calc R 1
C C33 0.3384(4) 0.22261(11) 0.91845(6) 0.0331(3) Uani d . 1
H H33 0.3151 0.2417 0.9557 0.040 Uiso calc R 1
C C34 0.1841(3) 0.14874(10) 0.89559(5) 0.0282(3) Uani d . 1
C C35 0.2166(3) 0.11743(11) 0.84176(6) 0.0302(3) Uani d . 1
H H35 0.1104 0.0661 0.8272 0.036 Uiso calc R 1
C C36 0.4075(3) 0.16259(11) 0.80950(5) 0.0305(3) Uani d . 1
H H36 0.4354 0.1416 0.7727 0.037 Uiso calc R 1

loop_
_atom_site_aniso_label
_atom_site_aniso_U_11
_atom_site_aniso_U_22
_atom_site_aniso_U_33
_atom_site_aniso_U_12
_atom_site_aniso_U_13
_atom_site_aniso_U_23
N1 0.0453(8) 0.0412(7) 0.0282(6) -0.0084(7) -0.0041(6) 0.0075(5)
O11 0.0520(9) 0.0952(12) 0.0430(7) 0.0135(9) -0.0078(7) 0.0254(8)
O12 0.0792(11) 0.0501(7) 0.0238(5) -0.0022(8) 0.0027(6) -0.0005(5)
C1 0.0224(6) 0.0273(6) 0.0252(6) -0.0012(5) -0.0006(5) -0.0009(5)
O1 0.0224(5) 0.0467(6) 0.0316(5) 0.0049(5) 0.0012(4) 0.0048(5)
N2 0.0207(6) 0.0364(6) 0.0233(5) 0.0020(5) -0.0008(5) 0.0029(5)
O2 0.0360(6) 0.0559(7) 0.0255(5) -0.0127(6) -0.0052(4) 0.0092(5)
N3 0.0368(7) 0.0306(6) 0.0288(5) 0.0019(6) 0.0028(5) 0.0048(5)
O31 0.0509(8) 0.0404(6) 0.0426(6) -0.0148(6) 0.0060(6) -0.0009(5)
O32 0.0544(8) 0.0536(7) 0.0285(5) -0.0042(7) 0.0110(6) -0.0013(5)
C11 0.0336(8) 0.0301(6) 0.0240(6) -0.0066(6) -0.0026(6) 0.0035(5)
C12 0.0332(7) 0.0330(7) 0.0247(6) -0.0036(7) 0.0052(6) -0.0029(5)
C13 0.0269(7) 0.0294(6) 0.0282(6) 0.0001(6) 0.0031(6) -0.0019(5)
C14 0.0230(6) 0.0260(6) 0.0236(6) -0.0023(6) 0.0003(5) -0.0007(5)
C15 0.0275(7) 0.0308(6) 0.0265(6) 0.0033(6) 0.0041(6) 0.0008(5)
C16 0.0290(7) 0.0327(7) 0.0317(7) 0.0022(6) 0.0001(6) 0.0048(6)
C21 0.0231(6) 0.0282(6) 0.0228(6) -0.0015(6) 0.0002(5) 0.0017(5)
C22 0.0286(7) 0.0379(7) 0.0314(7) 0.0075(6) 0.0018(6) 0.0029(6)
C23 0.0298(8) 0.0423(8) 0.0329(7) 0.0048(7) -0.0033(6) 0.0109(6)
C24 0.0301(7) 0.0373(7) 0.0246(6) -0.0064(6) -0.0026(6) 0.0052(6)
C25 0.0332(8) 0.0428(8) 0.0262(6) 0.0038(7) 0.0050(6) 0.0007(6)
C26 0.0289(7) 0.0377(7) 0.0279(6) 0.0063(6) 0.0011(6) 0.0038(5)
C31 0.0301(7) 0.0341(7) 0.0246(6) -0.0005(6) -0.0025(6) 0.0070(5)
C32 0.0414(9) 0.0337(7) 0.0288(6) -0.0068(7) -0.0061(7) 0.0008(6)
C33 0.0424(9) 0.0332(7) 0.0237(6) -0.0009(7) -0.0009(6) -0.0011(5)
C34 0.0318(7) 0.0282(6) 0.0246(6) 0.0013(6) 0.0006(6) 0.0033(5)
C35 0.0350(8) 0.0301(6) 0.0256(6) -0.0013(6) -0.0030(6) -0.0003(5)
C36 0.0347(8) 0.0357(7) 0.0211(5) 0.0006(7) -0.0019(6) 0.0012(5)

loop_
_atom_type_symbol
_atom_type_description
_atom_type_scat_dispersion_real
_atom_type_scat_dispersion_imag
_atom_type_scat_source
C C 0.0033 0.0016 'International Tables Vol C Tables 4.2.6.8 and 6.1.1.4'
H H 0.0000 0.0000 'International Tables Vol C Tables 4.2.6.8 and 6.1.1.4'
N N 0.0061 0.0033 'International Tables Vol C Tables 4.2.6.8 and 6.1.1.4'
O O 0.0106 0.0060 'International Tables Vol C Tables 4.2.6.8 and 6.1.1.4'

loop_
_geom_angle_atom_site_label_1
_geom_angle_atom_site_label_2
_geom_angle_atom_site_label_3
_geom_angle
_geom_angle_publ_flag
O11 N1 O12 124.11(15) ?
O11 N1 C11 117.44(15) ?
O12 N1 C11 118.45(16) ?
O1 C1 N2 124.36(13) ?
O1 C1 C14 120.98(13) ?
N2 C1 C14 114.66(13) yes
C1 N2 C21 127.14(13) yes
C1 N2 H2 116.7(15) ?
C21 N2 H2 116.2(15) ?
C31 O2 C24 117.97(12) yes
O31 N3 O32 122.96(15) ?
O31 N3 C34 118.36(12) ?
O32 N3 C34 118.68(14) ?
C16 C11 C12 122.85(13) ?
C16 C11 N1 118.25(15) ?
C12 C11 N1 118.84(13) ?
C13 C12 C11 118.13(13) ?
C13 C12 H12 120.9 ?
C11 C12 H12 120.9 ?
C12 C13 C14 120.38(14) ?
C12 C13 H13 119.8 ?
C14 C13 H13 119.8 ?
C15 C14 C13 120.11(13) ?
C15 C14 C1 122.30(12) ?
C13 C14 C1 117.57(13) ?
C16 C15 C14 119.92(13) ?
C16 C15 H15 120.0 ?
C14 C15 H15 120.0 ?
C11 C16 C15 118.50(14) ?
C11 C16 H16 120.7 ?
C15 C16 H16 120.7 ?
C22 C21 C26 119.95(13) ?
C22 C21 N2 123.13(13) ?
C26 C21 N2 116.92(12) ?
C21 C22 C23 119.55(14) ?
C21 C22 H22 120.2 ?
C23 C22 H22 120.2 ?
C24 C23 C22 119.65(15) ?
C24 C23 H23 120.2 ?
C22 C23 H23 120.2 ?
C23 C24 C25 121.23(13) ?
C23 C24 O2 118.77(14) ?
C25 C24 O2 119.75(14) ?
C24 C25 C26 119.27(14) ?
C24 C25 H25 120.4 ?
C26 C25 H25 120.4 ?
C25 C26 C21 120.30(14) ?
C25 C26 H26 119.9 ?
C21 C26 H26 119.9 ?
O2 C31 C36 122.59(13) ?
O2 C31 C32 116.31(14) ?
C36 C31 C32 121.03(14) ?
C33 C32 C31 119.62(14) ?
C33 C32 H32 120.2 ?
C31 C32 H32 120.2 ?
C32 C33 C34 118.87(13) ?
C32 C33 H33 120.6 ?
C34 C33 H33 120.6 ?
C35 C34 C33 122.17(14) ?
C35 C34 N3 118.96(14) ?
C33 C34 N3 118.87(13) ?
C34 C35 C36 118.74(14) ?
C34 C35 H35 120.6 ?
C36 C35 H35 120.6 ?
C31 C36 C35 119.52(13) ?
C31 C36 H36 120.2 ?
C35 C36 H36 120.2 ?

loop_
_geom_bond_atom_site_label_1
_geom_bond_atom_site_label_2
_geom_bond_distance
N1 O11 1.225(2)
N1 O12 1.225(2)
N1 C11 1.4747(18)
C1 O1 1.2332(18)
C1 N2 1.3557(19)
C1 C14 1.5085(18)
N2 C21 1.4216(16)
N2 H2 0.84(3)
O2 C31 1.3741(19)
O2 C24 1.4089(16)
N3 O31 1.2257(19)
N3 O32 1.2297(16)
N3 C34 1.467(2)
C11 C16 1.382(2)
C11 C12 1.386(2)
C12 C13 1.385(2)
C12 H12 0.9500
C13 C14 1.3966(19)
C13 H13 0.9500
C14 C15 1.395(2)
C15 C16 1.3895(19)
C15 H15 0.9500
C16 H16 0.9500
C21 C22 1.391(2)
C21 C26 1.395(2)
C22 C23 1.4010(19)
C22 H22 0.9500
C23 C24 1.381(2)
C23 H23 0.9500
C24 C25 1.383(2)
C25 C26 1.3898(19)
C25 H25 0.9500
C26 H26 0.9500
C31 C36 1.386(2)
C31 C32 1.3992(19)
C32 C33 1.378(2)
C32 H32 0.9500
C33 C34 1.389(2)
C33 H33 0.9500
C34 C35 1.3867(19)
C35 C36 1.390(2)
C35 H35 0.9500
C36 H36 0.9500

loop_
_geom_hbond_atom_site_label_D
_geom_hbond_atom_site_label_H
_geom_hbond_atom_site_label_A
_geom_hbond_site_symmetry_A
_geom_hbond_distance_DH
_geom_hbond_distance_HA
_geom_hbond_distance_DA
_geom_hbond_angle_DHA
C22 H22 O1 . 0.95 2.36 2.8988(18) 116
N2 H2 O1 1_455 0.84(3) 2.28(3) 3.0449(17) 152(2)
C25 H25 O11 2_565 0.95 2.32 3.240(2) 164
C26 H26 O31 3_556 0.95 2.52 3.396(2) 153
C33 H33 O32 4_557 0.95 2.51 3.297(2) 141
C36 H36 O12 4_456 0.95 2.54 3.2329(19) 130

loop_
_geom_torsion_atom_site_label_1
_geom_torsion_atom_site_label_2
_geom_torsion_atom_site_label_3
_geom_torsion_atom_site_label_4
_geom_torsion
_geom_torsion_publ_flag
O1 C1 N2 C21 6.5(2) ?
C14 C1 N2 C21 -173.31(13) ?
O11 N1 C11 C16 -5.2(2) ?
O12 N1 C11 C16 175.59(16) ?
O11 N1 C11 C12 172.02(16) ?
O12 N1 C11 C12 -7.2(2) ?
C16 C11 C12 C13 2.4(2) ?
N1 C11 C12 C13 -174.76(14) ?
C11 C12 C13 C14 0.5(2) ?
C12 C13 C14 C15 -3.3(2) ?
C12 C13 C14 C1 178.12(14) ?
O1 C1 C14 C15 -154.03(15) ?
N2 C1 C14 C15 25.8(2) ?
O1 C1 C14 C13 24.6(2) ?
N2 C1 C14 C13 -155.60(13) ?
C13 C14 C15 C16 3.1(2) ?
C1 C14 C15 C16 -178.30(14) ?
C12 C11 C16 C15 -2.5(2) ?
N1 C11 C16 C15 174.67(14) ?
C14 C15 C16 C11 -0.3(2) ?
C1 N2 C21 C22 -25.3(2) ?
C1 N2 C21 C26 155.33(15) ?
C26 C21 C22 C23 -2.0(2) ?
N2 C21 C22 C23 178.67(15) ?
C21 C22 C23 C24 0.0(3) ?
C22 C23 C24 C25 1.9(3) ?
C22 C23 C24 O2 -172.20(15) ?
C31 O2 C24 C23 -120.83(17) ?
C31 O2 C24 C25 65.0(2) ?
C23 C24 C25 C26 -1.9(3) ?
O2 C24 C25 C26 172.18(15) ?
C24 C25 C26 C21 -0.1(2) ?
C22 C21 C26 C25 2.0(2) ?
N2 C21 C26 C25 -178.58(14) ?
C24 O2 C31 C36 32.7(2) yes
C24 O2 C31 C32 -150.29(15) yes
O2 C31 C32 C33 -179.11(15) ?
C36 C31 C32 C33 -2.0(2) ?
C31 C32 C33 C34 0.0(2) ?
C32 C33 C34 C35 1.5(2) ?
C32 C33 C34 N3 -177.44(14) ?
O31 N3 C34 C35 -3.9(2) ?
O32 N3 C34 C35 176.11(14) ?
O31 N3 C34 C33 175.06(15) ?
O32 N3 C34 C33 -4.9(2) ?
C33 C34 C35 C36 -0.9(2) ?
N3 C34 C35 C36 178.03(13) ?
O2 C31 C36 C35 179.52(14) ?
C32 C31 C36 C35 2.6(2) ?
C34 C35 C36 C31 -1.1(2) ?

loop_
_cod_related_entry_id
_cod_related_entry_database
_cod_related_entry_code
1 ChemSpider 21125289
